data_4024977
loop_
_publ_author_name
'Braulio Rodriguez-Molina'
'Ma. Eugenia Ochoa'
'Norberto Farf\'an'
'Rosa Santillan'
'Miguel A. Garc\'ia-Garibay'

_publ_contact_author_address
;
      Chemistry and Biochemistry Department
      University of California Los Angeles
      Charles E. Young Drive East
      Los Angeles, CA 90095
      USA
;
_publ_contact_author_email mgg@chem.ucla.edu
_publ_contact_author_name 'Miguel A. Garcia-Garibay'
_publ_contact_author_phone '310 825 3159'
_publ_section_title
;
Synthesis, Characterization, and Rotational Dynamics of Crystalline
Molecular Compasses with N-Heterocyclic Rotators
;
_journal_name_full 'Journal of Organic Chemistry'
_journal_page_first 8554
_journal_page_last 8565
_journal_paper_doi 10.1021/jo901261j
_journal_volume 74
_journal_year 2009
_chemical_formula_moiety 'C46 H32 N2'
_chemical_formula_sum 'C46 H32 N2'
_chemical_formula_weight 612.74
_chemical_name_systematic
;
 3,6-Bis(3,3,3-triphenylpropynyl)pyridazine
;
_space_group_IT_number 14
_symmetry_cell_setting monoclinic
_symmetry_Int_Tables_number 14
_symmetry_space_group_name_Hall '-P 2yn'
_symmetry_space_group_name_H-M 'P 1 21/n 1'
_atom_sites_solution_hydrogens geom
_atom_sites_solution_primary direct
_atom_sites_solution_secondary difmap
_audit_conform_dict_location ftp://ftp.iucr.org/pub/cif_core.dic
_audit_conform_dict_name cif_core.dic
_audit_conform_dict_version 2.4
_audit_creation_date 2009-05-17T22:24:05-00:00
_audit_creation_method 'WinGX routine CIF_UPDATE'
_cell_angle_alpha 90
_cell_angle_beta 95.0690(10)
_cell_angle_gamma 90
_cell_formula_units_Z 4
_cell_length_a 9.01140(10)
_cell_length_b 15.1195(2)
_cell_length_c 24.9752(5)
_cell_measurement_reflns_used 6980
_cell_measurement_temperature 293(2)
_cell_measurement_theta_max 27.485
_cell_measurement_theta_min 3.395
_cell_measurement_wavelength 0.71073
_cell_volume 3389.51(9)
_computing_cell_refinement 'HKL Scalepack (Otwinowski & Minor 1997)'
_computing_data_collection 'Collect (Nonius BV, 1997-2000)'
_computing_data_reduction 'HKL Denzo and Scalepack (Otwinowski & Minor 1997)'
_computing_molecular_graphics 'Ortep-3 for Windows (Farrugia, 1997)'
_computing_publication_material 'WinGX publication routines (Farrugia, 1999)'
_computing_structure_refinement 'SHELXL-97 (Sheldrick, 2008)'
_computing_structure_solution 'SHELXS-97 (Sheldrick, 1997)'
_diffrn_ambient_temperature 293(2)
_diffrn_detector 'CCD plate'
_diffrn_detector_area_resol_mean 9
_diffrn_measured_fraction_theta_full 0.988
_diffrn_measured_fraction_theta_max 0.978
_diffrn_measurement_device '95mm CCD camera on \k-goniostat'
_diffrn_measurement_device_type KappaCCD
_diffrn_measurement_method 'CCD rotation images, thick slices'
_diffrn_orient_matrix_type 'by Nonius Collect from scalepack cell'
_diffrn_orient_matrix_UB_11 -0.934478E-1
_diffrn_orient_matrix_UB_12 0.358347E-1
_diffrn_orient_matrix_UB_13 -0.51203E-2
_diffrn_orient_matrix_UB_21 0.218217E-1
_diffrn_orient_matrix_UB_22 0.138013E-1
_diffrn_orient_matrix_UB_23 -0.376692E-1
_diffrn_orient_matrix_UB_31 -0.565921E-1
_diffrn_orient_matrix_UB_32 -0.538504E-1
_diffrn_orient_matrix_UB_33 -0.130616E-1
_diffrn_radiation_monochromator graphite
_diffrn_radiation_probe x-ray
_diffrn_radiation_type MoK\a
_diffrn_radiation_wavelength 0.71073
_diffrn_reflns_av_R_equivalents 0.0474
_diffrn_reflns_av_unetI/netI 0.0862
_diffrn_reflns_limit_h_max 11
_diffrn_reflns_limit_h_min -11
_diffrn_reflns_limit_k_max 19
_diffrn_reflns_limit_k_min -19
_diffrn_reflns_limit_l_max 32
_diffrn_reflns_limit_l_min -32
_diffrn_reflns_number 13797
_diffrn_reflns_theta_full 27.49
_diffrn_reflns_theta_max 27.49
_diffrn_reflns_theta_min 3.47
_diffrn_source 'Enraf Nonius Kappa CCD'
_exptl_absorpt_coefficient_mu 0.069
_exptl_absorpt_correction_type none
_exptl_crystal_colour colourless
_exptl_crystal_density_diffrn 1.201
_exptl_crystal_density_method 'not measured'
_exptl_crystal_description prism
_exptl_crystal_F_000 1288
_exptl_crystal_size_max 0.45
_exptl_crystal_size_mid 0.40
_exptl_crystal_size_min 0.38
_refine_diff_density_max 0.23
_refine_diff_density_min -0.162
_refine_diff_density_rms 0.033
_refine_ls_extinction_coef 0.0076(11)
_refine_ls_extinction_expression Fc^*^=kFc[1+0.001xFc^2^\l^3^/sin(2\q)]^-1/4^
_refine_ls_extinction_method SHELXL
_refine_ls_goodness_of_fit_ref 0.977
_refine_ls_hydrogen_treatment constr
_refine_ls_matrix_type full
_refine_ls_number_parameters 428
_refine_ls_number_reflns 7604
_refine_ls_number_restraints 0
_refine_ls_restrained_S_all 0.977
_refine_ls_R_factor_all 0.1403
_refine_ls_R_factor_gt 0.0531
_refine_ls_shift/su_max 0
_refine_ls_shift/su_mean 0
_refine_ls_structure_factor_coef Fsqd
_refine_ls_weighting_details 'calc w=1/[\s^2^(Fo^2^)+(0.0744P)^2^+0.0000P] where P=(Fo^2^+2Fc^2^)/3'
_refine_ls_weighting_scheme calc
_refine_ls_wR_factor_gt 0.1219
_refine_ls_wR_factor_ref 0.152
_reflns_number_gt 3750
_reflns_number_total 7604
_reflns_threshold_expression >2\s(I)
_cod_data_source_file jo901261j_si_003.cif
_cod_data_source_block import
_cod_original_sg_symbol_H-M 'P 21/n'
_cod_database_code 4024977

loop_
_symmetry_equiv_pos_as_xyz
'x, y, z'
'-x+1/2, y+1/2, -z+1/2'
'-x, -y, -z'
'x-1/2, -y-1/2, z-1/2'

loop_
_atom_site_label
_atom_site_type_symbol
_atom_site_fract_x
_atom_site_fract_y
_atom_site_fract_z
_atom_site_U_iso_or_equiv
_atom_site_adp_type
_atom_site_occupancy
_atom_site_symmetry_multiplicity
_atom_site_calc_flag
_atom_site_refinement_flags
_atom_site_disorder_assembly
_atom_site_disorder_group
C1 C 1.0766(2) 0.99461(12) 0.11255(7) 0.0473(5) Uani 1 1 d . . .
H1 H 1.1581 1.0224 0.0995 0.057 Uiso 1 1 calc R . .
C2 C 0.9329(2) 1.02609(11) 0.10016(7) 0.0431(5) Uani 1 1 d . . .
C3 C 0.9011(2) 1.10185(13) 0.06633(8) 0.0508(5) Uani 1 1 d . . .
C4 C 0.8709(2) 1.16418(12) 0.03810(7) 0.0474(5) Uani 1 1 d . . .
C5 C 0.8314(2) 1.24324(12) 0.00468(7) 0.0443(3) Uani 1 1 d . . .
C6 C 0.97671(19) 1.28117(12) -0.01436(7) 0.0439(5) Uani 1 1 d . . .
C7 C 1.0725(2) 1.22684(14) -0.03931(8) 0.0551(5) Uani 1 1 d . . .
H7 H 1.0505 1.1669 -0.0426 0.066 Uiso 1 1 calc R . .
C8 C 1.1996(2) 1.25841(17) -0.05954(8) 0.0628(6) Uani 1 1 d . . .
H8 H 1.2613 1.2198 -0.0763 0.075 Uiso 1 1 calc R . .
C9 C 1.2352(3) 1.34491(18) -0.05521(11) 0.0762(7) Uani 1 1 d . . .
H9 H 1.3211 1.3663 -0.0688 0.091 Uiso 1 1 calc R . .
C10 C 1.1443(3) 1.39991(17) -0.03089(13) 0.1031(10) Uani 1 1 d . . .
H10 H 1.1681 1.4597 -0.0278 0.124 Uiso 1 1 calc R . .
C11 C 1.0161(3) 1.36896(14) -0.01040(11) 0.0796(7) Uani 1 1 d . . .
H11 H 0.9555 1.4083 0.0063 0.095 Uiso 1 1 calc R . .
C12 C 0.7529(2) 1.30869(12) 0.04038(7) 0.0458(5) Uani 1 1 d . . .
C13 C 0.8222(3) 1.33313(16) 0.08957(9) 0.0803(8) Uani 1 1 d . . .
H13 H 0.9151 1.3095 0.1007 0.096 Uiso 1 1 calc R . .
C14 C 0.7573(4) 1.39149(18) 0.12247(10) 0.0967(9) Uani 1 1 d . . .
H14 H 0.8069 1.4069 0.1554 0.116 Uiso 1 1 calc R . .
C15 C 0.6220(3) 1.42687(18) 0.10756(11) 0.0850(8) Uani 1 1 d . . .
H15 H 0.5779 1.4663 0.13 0.102 Uiso 1 1 calc R . .
C16 C 0.5521(3) 1.4039(2) 0.05956(13) 0.1013(10) Uani 1 1 d . . .
H16 H 0.459 1.4277 0.0489 0.122 Uiso 1 1 calc R . .
C17 C 0.6176(2) 1.34510(16) 0.02576(10) 0.0787(7) Uani 1 1 d . . .
H17 H 0.568 1.3305 -0.0073 0.094 Uiso 1 1 calc R . .
C18 C 0.72687(19) 1.21637(12) -0.04510(7) 0.0431(5) Uani 1 1 d . . .
C19 C 0.6432(2) 1.13972(13) -0.04679(8) 0.0534(5) Uani 1 1 d . . .
H19 H 0.6544 1.1001 -0.0182 0.064 Uiso 1 1 calc R . .
C20 C 0.5427(2) 1.12114(16) -0.09074(9) 0.0663(6) Uani 1 1 d . . .
H20 H 0.487 1.0693 -0.0913 0.08 Uiso 1 1 calc R . .
C21 C 0.5250(2) 1.17847(18) -0.13320(9) 0.0710(7) Uani 1 1 d . . .
H21 H 0.4565 1.1663 -0.1623 0.085 Uiso 1 1 calc R . .
C22 C 0.6086(3) 1.25367(18) -0.13239(9) 0.0736(7) Uani 1 1 d . . .
H22 H 0.5982 1.2926 -0.1613 0.088 Uiso 1 1 calc R . .
C23 C 0.7090(2) 1.27240(14) -0.08869(8) 0.0609(6) Uani 1 1 d . . .
H23 H 0.7655 1.3239 -0.0888 0.073 Uiso 1 1 calc R . .
C24 C 1.0945(2) 0.92170(12) 0.14446(7) 0.0443(5) Uani 1 1 d . . .
H24 H 1.1884 0.8978 0.1535 0.053 Uiso 1 1 calc R . .
C25 C 0.96824(19) 0.88418(11) 0.16305(7) 0.0397(4) Uani 1 1 d . . .
C26 C 0.9734(2) 0.80679(12) 0.19630(7) 0.0443(3) Uani 1 1 d . . .
C27 C 0.97162(19) 0.74096(12) 0.22262(7) 0.0433(4) Uani 1 1 d . . .
C28 C 0.95642(18) 0.65794(11) 0.25314(7) 0.0404(4) Uani 1 1 d . . .
C29 C 0.78732(19) 0.63973(12) 0.25342(7) 0.0435(5) Uani 1 1 d . . .
C30 C 0.6972(2) 0.70581(14) 0.27082(9) 0.0642(6) Uani 1 1 d . . .
H30 H 0.7385 0.7606 0.2803 0.077 Uiso 1 1 calc R . .
C31 C 0.5469(2) 0.69187(17) 0.27437(10) 0.0762(7) Uani 1 1 d . . .
H31 H 0.4887 0.7368 0.2869 0.091 Uiso 1 1 calc R . .
C32 C 0.4834(2) 0.61290(18) 0.25963(9) 0.0693(6) Uani 1 1 d . . .
H32 H 0.3821 0.6037 0.2619 0.083 Uiso 1 1 calc R . .
C33 C 0.5702(2) 0.54752(17) 0.24151(8) 0.0671(6) Uani 1 1 d . . .
H33 H 0.5273 0.4937 0.2309 0.081 Uiso 1 1 calc R . .
C34 C 0.7223(2) 0.56037(14) 0.23870(8) 0.0574(6) Uani 1 1 d . . .
H34 H 0.7802 0.5148 0.2268 0.069 Uiso 1 1 calc R . .
C35 C 1.03664(18) 0.58217(12) 0.22577(7) 0.0419(4) Uani 1 1 d . . .
C36 C 1.0592(3) 0.58517(14) 0.17226(8) 0.0663(6) Uani 1 1 d . . .
H36 H 1.025 0.6336 0.1518 0.08 Uiso 1 1 calc R . .
C37 C 1.1317(3) 0.51775(16) 0.14814(10) 0.0852(8) Uani 1 1 d . . .
H37 H 1.1457 0.5213 0.1118 0.102 Uiso 1 1 calc R . .
C38 C 1.1831(3) 0.44590(15) 0.17708(11) 0.0758(7) Uani 1 1 d . . .
H38 H 1.2342 0.4012 0.1609 0.091 Uiso 1 1 calc R . .
C39 C 1.1585(3) 0.44065(15) 0.22996(10) 0.0767(7) Uani 1 1 d . . .
H39 H 1.19 0.391 0.2498 0.092 Uiso 1 1 calc R . .
C40 C 1.0875(2) 0.50824(13) 0.25438(9) 0.0649(6) Uani 1 1 d . . .
H40 H 1.0734 0.5041 0.2907 0.078 Uiso 1 1 calc R . .
C41 C 1.02828(19) 0.67007(11) 0.31137(7) 0.0415(4) Uani 1 1 d . . .
C42 C 0.9658(2) 0.63536(15) 0.35492(8) 0.0625(6) Uani 1 1 d . . .
H42 H 0.8749 0.6061 0.3498 0.075 Uiso 1 1 calc R . .
C43 C 1.0355(3) 0.64319(17) 0.40618(9) 0.0768(7) Uani 1 1 d . . .
H43 H 0.9915 0.619 0.4352 0.092 Uiso 1 1 calc R . .
C44 C 1.1688(3) 0.68636(17) 0.41454(10) 0.0754(7) Uani 1 1 d . . .
H44 H 1.2152 0.6925 0.4491 0.091 Uiso 1 1 calc R . .
C45 C 1.2328(3) 0.72024(15) 0.37162(11) 0.0747(7) Uani 1 1 d . . .
H45 H 1.3243 0.7487 0.377 0.09 Uiso 1 1 calc R . .
C46 C 1.1632(2) 0.71279(13) 0.32002(8) 0.0563(5) Uani 1 1 d . . .
H46 H 1.2078 0.7368 0.2911 0.068 Uiso 1 1 calc R . .
N1 N 0.81367(17) 0.98729(10) 0.11832(6) 0.0531(4) Uani 1 1 d . . .
N2 N 0.83102(17) 0.91674(10) 0.15027(6) 0.0519(4) Uani 1 1 d . . .

loop_
_atom_site_aniso_label
_atom_site_aniso_U_11
_atom_site_aniso_U_22
_atom_site_aniso_U_33
_atom_site_aniso_U_23
_atom_site_aniso_U_13
_atom_site_aniso_U_12
C1 0.0457(11) 0.0436(11) 0.0537(11) 0.0079(9) 0.0102(9) -0.0008(9)
C2 0.0516(12) 0.0343(10) 0.0433(10) 0.0059(8) 0.0041(9) 0.0011(9)
C3 0.0580(12) 0.0436(12) 0.0505(11) 0.0072(10) 0.0032(9) 0.0031(10)
C4 0.0509(11) 0.0454(12) 0.0456(11) 0.0056(10) 0.0018(9) 0.0016(9)
C5 0.0519(8) 0.0376(7) 0.0430(7) 0.0065(6) 0.0022(6) 0.0015(6)
C6 0.0450(10) 0.0412(11) 0.0444(10) 0.0062(9) -0.0024(8) 0.0014(9)
C7 0.0561(13) 0.0560(13) 0.0530(12) -0.0061(10) 0.0042(10) -0.0024(10)
C8 0.0525(13) 0.0773(17) 0.0589(13) -0.0073(12) 0.0072(10) 0.0017(12)
C9 0.0510(13) 0.0764(18) 0.1024(19) 0.0104(15) 0.0142(13) -0.0064(13)
C10 0.0781(18) 0.0552(16) 0.182(3) 0.0020(18) 0.0446(19) -0.0140(14)
C11 0.0685(15) 0.0465(14) 0.128(2) 0.0012(14) 0.0334(15) 0.0021(12)
C12 0.0558(12) 0.0374(10) 0.0442(11) 0.0050(9) 0.0051(9) 0.0020(9)
C13 0.1027(19) 0.0808(17) 0.0545(14) -0.0095(13) -0.0094(13) 0.0325(14)
C14 0.144(3) 0.086(2) 0.0586(15) -0.0158(15) 0.0035(16) 0.0305(19)
C15 0.103(2) 0.0789(18) 0.0779(18) -0.0192(15) 0.0338(16) 0.0093(16)
C16 0.0708(17) 0.109(2) 0.124(2) -0.041(2) 0.0035(17) 0.0275(16)
C17 0.0620(14) 0.0924(18) 0.0796(16) -0.0287(14) -0.0058(12) 0.0215(13)
C18 0.0423(10) 0.0453(11) 0.0415(10) -0.0004(9) 0.0032(8) 0.0034(9)
C19 0.0523(12) 0.0547(13) 0.0540(12) -0.0038(10) 0.0088(10) -0.0040(10)
C20 0.0483(12) 0.0753(16) 0.0756(16) -0.0211(13) 0.0081(11) -0.0120(11)
C21 0.0507(13) 0.103(2) 0.0580(14) -0.0150(14) -0.0033(11) 0.0033(13)
C22 0.0749(16) 0.0899(18) 0.0528(13) 0.0107(13) -0.0115(12) 0.0047(14)
C23 0.0666(13) 0.0609(14) 0.0527(12) 0.0126(11) -0.0080(10) -0.0045(11)
C24 0.0426(11) 0.0420(11) 0.0483(11) 0.0070(9) 0.0035(8) 0.0059(9)
C25 0.0466(11) 0.0330(10) 0.0393(10) 0.0004(8) 0.0026(8) 0.0016(8)
C26 0.0519(8) 0.0376(7) 0.0430(7) 0.0065(6) 0.0022(6) 0.0015(6)
C27 0.0447(10) 0.0419(11) 0.0438(10) 0.0028(9) 0.0060(8) 0.0001(9)
C28 0.0423(10) 0.0361(10) 0.0428(10) 0.0074(8) 0.0046(8) -0.0016(8)
C29 0.0420(10) 0.0459(11) 0.0420(10) 0.0081(9) 0.0008(8) -0.0031(9)
C30 0.0455(12) 0.0557(14) 0.0921(17) -0.0007(12) 0.0103(11) -0.0009(10)
C31 0.0505(13) 0.0772(17) 0.1022(19) 0.0081(15) 0.0137(12) 0.0111(13)
C32 0.0461(12) 0.0937(19) 0.0676(15) 0.0179(14) 0.0018(11) -0.0064(14)
C33 0.0599(14) 0.0810(17) 0.0592(13) 0.0020(13) -0.0011(11) -0.0262(13)
C34 0.0527(13) 0.0611(14) 0.0584(13) -0.0017(11) 0.0048(10) -0.0096(11)
C35 0.0415(10) 0.0380(10) 0.0460(11) 0.0033(9) 0.0035(8) -0.0030(8)
C36 0.0966(17) 0.0460(12) 0.0599(14) 0.0118(11) 0.0271(12) 0.0122(12)
C37 0.129(2) 0.0563(15) 0.0779(16) 0.0018(13) 0.0498(16) 0.0095(15)
C38 0.0780(16) 0.0510(15) 0.100(2) -0.0163(14) 0.0174(14) 0.0086(12)
C39 0.1012(19) 0.0479(14) 0.0767(17) -0.0049(12) -0.0162(14) 0.0199(13)
C40 0.0946(17) 0.0439(12) 0.0540(13) 0.0033(10) -0.0061(12) 0.0118(12)
C41 0.0406(10) 0.0395(10) 0.0446(11) 0.0020(8) 0.0045(8) 0.0006(8)
C42 0.0532(12) 0.0847(16) 0.0502(12) 0.0078(12) 0.0080(10) -0.0079(11)
C43 0.0783(17) 0.110(2) 0.0426(12) 0.0054(13) 0.0094(11) 0.0078(15)
C44 0.0869(18) 0.0852(18) 0.0506(14) -0.0148(13) -0.0137(13) 0.0151(14)
C45 0.0684(15) 0.0639(15) 0.0860(18) -0.0029(13) -0.0249(14) -0.0103(12)
C46 0.0514(12) 0.0539(13) 0.0621(13) 0.0069(11) -0.0034(10) -0.0059(10)
N1 0.0495(10) 0.0464(10) 0.0632(11) 0.0149(9) 0.0045(8) 0.0060(8)
N2 0.0466(9) 0.0457(9) 0.0637(10) 0.0144(9) 0.0068(8) 0.0030(8)

loop_
_atom_type_symbol
_atom_type_description
_atom_type_scat_dispersion_real
_atom_type_scat_dispersion_imag
_atom_type_scat_source
C C 0.0033 0.0016 'International Tables Vol C Tables 4.2.6.8 and 6.1.1.4'
H H 0 0 'International Tables Vol C Tables 4.2.6.8 and 6.1.1.4'
N N 0.0061 0.0033 'International Tables Vol C Tables 4.2.6.8 and 6.1.1.4'

loop_
_geom_angle_atom_site_label_1
_geom_angle_atom_site_label_2
_geom_angle_atom_site_label_3
_geom_angle
_geom_angle_site_symmetry_1
_geom_angle_site_symmetry_3
_geom_angle_publ_flag
C24 C1 C2 117.86(17) . . ?
C24 C1 H1 121.1 . . ?
C2 C1 H1 121.1 . . ?
N1 C2 C1 122.36(16) . . ?
N1 C2 C3 115.10(16) . . ?
C1 C2 C3 122.53(17) . . ?
C4 C3 C2 178.3(2) . . ?
C3 C4 C5 178.0(2) . . ?
C4 C5 C12 106.90(15) . . ?
C4 C5 C6 107.77(14) . . ?
C12 C5 C6 112.59(15) . . ?
C4 C5 C18 109.85(14) . . ?
C12 C5 C18 110.79(14) . . ?
C6 C5 C18 108.86(14) . . ?
C11 C6 C7 116.08(19) . . ?
C11 C6 C5 123.86(18) . . ?
C7 C6 C5 119.99(17) . . ?
C6 C7 C8 122.2(2) . . ?
C6 C7 H7 118.9 . . ?
C8 C7 H7 118.9 . . ?
C9 C8 C7 120.4(2) . . ?
C9 C8 H8 119.8 . . ?
C7 C8 H8 119.8 . . ?
C10 C9 C8 119.0(2) . . ?
C10 C9 H9 120.5 . . ?
C8 C9 H9 120.5 . . ?
C9 C10 C11 121.2(2) . . ?
C9 C10 H10 119.4 . . ?
C11 C10 H10 119.4 . . ?
C6 C11 C10 121.2(2) . . ?
C6 C11 H11 119.4 . . ?
C10 C11 H11 119.4 . . ?
C17 C12 C13 117.12(19) . . ?
C17 C12 C5 123.40(17) . . ?
C13 C12 C5 119.48(17) . . ?
C14 C13 C12 121.6(2) . . ?
C14 C13 H13 119.2 . . ?
C12 C13 H13 119.2 . . ?
C15 C14 C13 120.7(2) . . ?
C15 C14 H14 119.6 . . ?
C13 C14 H14 119.6 . . ?
C16 C15 C14 118.8(2) . . ?
C16 C15 H15 120.6 . . ?
C14 C15 H15 120.6 . . ?
C15 C16 C17 120.9(2) . . ?
C15 C16 H16 119.6 . . ?
C17 C16 H16 119.6 . . ?
C12 C17 C16 121.0(2) . . ?
C12 C17 H17 119.5 . . ?
C16 C17 H17 119.5 . . ?
C23 C18 C19 117.81(17) . . ?
C23 C18 C5 119.62(16) . . ?
C19 C18 C5 122.49(16) . . ?
C18 C19 C20 120.7(2) . . ?
C18 C19 H19 119.7 . . ?
C20 C19 H19 119.7 . . ?
C21 C20 C19 120.5(2) . . ?
C21 C20 H20 119.7 . . ?
C19 C20 H20 119.7 . . ?
C22 C21 C20 119.4(2) . . ?
C22 C21 H21 120.3 . . ?
C20 C21 H21 120.3 . . ?
C21 C22 C23 120.3(2) . . ?
C21 C22 H22 119.9 . . ?
C23 C22 H22 119.9 . . ?
C18 C23 C22 121.3(2) . . ?
C18 C23 H23 119.3 . . ?
C22 C23 H23 119.3 . . ?
C1 C24 C25 117.99(16) . . ?
C1 C24 H24 121 . . ?
C25 C24 H24 121 . . ?
N2 C25 C24 122.38(16) . . ?
N2 C25 C26 114.78(16) . . ?
C24 C25 C26 122.82(15) . . ?
C27 C26 C25 176.85(19) . . ?
C26 C27 C28 175.13(18) . . ?
C27 C28 C35 109.42(14) . . ?
C27 C28 C29 106.78(13) . . ?
C35 C28 C29 111.65(14) . . ?
C27 C28 C41 109.43(14) . . ?
C35 C28 C41 109.25(13) . . ?
C29 C28 C41 110.27(14) . . ?
C34 C29 C30 117.90(18) . . ?
C34 C29 C28 123.48(17) . . ?
C30 C29 C28 118.59(16) . . ?
C31 C30 C29 121.1(2) . . ?
C31 C30 H30 119.4 . . ?
C29 C30 H30 119.4 . . ?
C32 C31 C30 120.5(2) . . ?
C32 C31 H31 119.7 . . ?
C30 C31 H31 119.7 . . ?
C31 C32 C33 119.1(2) . . ?
C31 C32 H32 120.4 . . ?
C33 C32 H32 120.4 . . ?
C32 C33 C34 120.8(2) . . ?
C32 C33 H33 119.6 . . ?
C34 C33 H33 119.6 . . ?
C29 C34 C33 120.5(2) . . ?
C29 C34 H34 119.7 . . ?
C33 C34 H34 119.7 . . ?
C36 C35 C40 117.36(18) . . ?
C36 C35 C28 121.49(16) . . ?
C40 C35 C28 121.15(17) . . ?
C35 C36 C37 121.3(2) . . ?
C35 C36 H36 119.4 . . ?
C37 C36 H36 119.4 . . ?
C38 C37 C36 120.7(2) . . ?
C38 C37 H37 119.7 . . ?
C36 C37 H37 119.7 . . ?
C39 C38 C37 119.0(2) . . ?
C39 C38 H38 120.5 . . ?
C37 C38 H38 120.5 . . ?
C38 C39 C40 120.6(2) . . ?
C38 C39 H39 119.7 . . ?
C40 C39 H39 119.7 . . ?
C39 C40 C35 121.1(2) . . ?
C39 C40 H40 119.4 . . ?
C35 C40 H40 119.4 . . ?
C42 C41 C46 118.26(18) . . ?
C42 C41 C28 122.13(16) . . ?
C46 C41 C28 119.52(17) . . ?
C41 C42 C43 121.2(2) . . ?
C41 C42 H42 119.4 . . ?
C43 C42 H42 119.4 . . ?
C44 C43 C42 120.3(2) . . ?
C44 C43 H43 119.9 . . ?
C42 C43 H43 119.9 . . ?
C45 C44 C43 119.1(2) . . ?
C45 C44 H44 120.4 . . ?
C43 C44 H44 120.4 . . ?
C44 C45 C46 120.9(2) . . ?
C44 C45 H45 119.6 . . ?
C46 C45 H45 119.6 . . ?
C41 C46 C45 120.3(2) . . ?
C41 C46 H46 119.9 . . ?
C45 C46 H46 119.9 . . ?
N2 N1 C2 119.89(14) . . ?
N1 N2 C25 119.50(15) . . ?

loop_
_geom_bond_atom_site_label_1
_geom_bond_atom_site_label_2
_geom_bond_distance
_geom_bond_site_symmetry_2
_geom_bond_publ_flag
C1 C24 1.361(2) . ?
C1 C2 1.389(2) . ?
C1 H1 0.93 . ?
C2 N1 1.338(2) . ?
C2 C3 1.437(2) . ?
C3 C4 1.194(2) . ?
C4 C5 1.483(2) . ?
C5 C12 1.545(3) . ?
C5 C6 1.542(3) . ?
C5 C18 1.546(2) . ?
C6 C11 1.375(3) . ?
C6 C7 1.379(3) . ?
C7 C8 1.378(3) . ?
C7 H7 0.93 . ?
C8 C9 1.349(3) . ?
C8 H8 0.93 . ?
C9 C10 1.349(4) . ?
C9 H9 0.93 . ?
C10 C11 1.386(3) . ?
C10 H10 0.93 . ?
C11 H11 0.93 . ?
C12 C17 1.358(3) . ?
C12 C13 1.378(3) . ?
C13 C14 1.371(3) . ?
C13 H13 0.93 . ?
C14 C15 1.354(3) . ?
C14 H14 0.93 . ?
C15 C16 1.349(3) . ?
C15 H15 0.93 . ?
C16 C17 1.393(3) . ?
C16 H16 0.93 . ?
C17 H17 0.93 . ?
C18 C23 1.378(3) . ?
C18 C19 1.381(3) . ?
C19 C20 1.389(3) . ?
C19 H19 0.93 . ?
C20 C21 1.368(3) . ?
C20 H20 0.93 . ?
C21 C22 1.363(3) . ?
C21 H21 0.93 . ?
C22 C23 1.384(3) . ?
C22 H22 0.93 . ?
C23 H23 0.93 . ?
C24 C25 1.387(2) . ?
C24 H24 0.93 . ?
C25 N2 1.343(2) . ?
C25 C26 1.433(2) . ?
C26 C27 1.194(2) . ?
C27 C28 1.481(2) . ?
C28 C35 1.546(2) . ?
C28 C29 1.549(2) . ?
C28 C41 1.550(2) . ?
C29 C34 1.371(3) . ?
C29 C30 1.381(3) . ?
C30 C31 1.381(3) . ?
C30 H30 0.93 . ?
C31 C32 1.361(3) . ?
C31 H31 0.93 . ?
C32 C33 1.362(3) . ?
C32 H32 0.93 . ?
C33 C34 1.392(3) . ?
C33 H33 0.93 . ?
C34 H34 0.93 . ?
C35 C36 1.370(3) . ?
C35 C40 1.383(2) . ?
C36 C37 1.378(3) . ?
C36 H36 0.93 . ?
C37 C38 1.363(3) . ?
C37 H37 0.93 . ?
C38 C39 1.361(3) . ?
C38 H38 0.93 . ?
C39 C40 1.377(3) . ?
C39 H39 0.93 . ?
C40 H40 0.93 . ?
C41 C42 1.373(3) . ?
C41 C46 1.376(2) . ?
C42 C43 1.380(3) . ?
C42 H42 0.93 . ?
C43 C44 1.367(3) . ?
C43 H43 0.93 . ?
C44 C45 1.361(3) . ?
C44 H44 0.93 . ?
C45 C46 1.387(3) . ?
C45 H45 0.93 . ?
C46 H46 0.93 . ?
N1 N2 1.333(2) . ?

loop_
_geom_torsion_atom_site_label_1
_geom_torsion_atom_site_label_2
_geom_torsion_atom_site_label_3
_geom_torsion_atom_site_label_4
_geom_torsion
_geom_torsion_site_symmetry_1
_geom_torsion_site_symmetry_2
_geom_torsion_site_symmetry_3
_geom_torsion_site_symmetry_4
_geom_torsion_publ_flag
C24 C1 C2 N1 -0.1(3) . . . . ?
C24 C1 C2 C3 -179.24(17) . . . . ?
C4 C5 C6 C11 -131.1(2) . . . . ?
C12 C5 C6 C11 -13.5(2) . . . . ?
C18 C5 C6 C11 109.8(2) . . . . ?
C4 C5 C6 C7 52.1(2) . . . . ?
C12 C5 C6 C7 169.73(15) . . . . ?
C18 C5 C6 C7 -67.0(2) . . . . ?
C11 C6 C7 C8 -0.5(3) . . . . ?
C5 C6 C7 C8 176.55(16) . . . . ?
C6 C7 C8 C9 0.3(3) . . . . ?
C7 C8 C9 C10 -0.1(4) . . . . ?
C8 C9 C10 C11 0.1(4) . . . . ?
C7 C6 C11 C10 0.5(3) . . . . ?
C5 C6 C11 C10 -176.5(2) . . . . ?
C9 C10 C11 C6 -0.3(4) . . . . ?
C4 C5 C12 C17 -127.2(2) . . . . ?
C6 C5 C12 C17 114.6(2) . . . . ?
C18 C5 C12 C17 -7.5(3) . . . . ?
C4 C5 C12 C13 53.5(2) . . . . ?
C6 C5 C12 C13 -64.7(2) . . . . ?
C18 C5 C12 C13 173.14(18) . . . . ?
C17 C12 C13 C14 0.2(4) . . . . ?
C5 C12 C13 C14 179.5(2) . . . . ?
C12 C13 C14 C15 0.2(5) . . . . ?
C13 C14 C15 C16 -0.3(5) . . . . ?
C14 C15 C16 C17 -0.1(5) . . . . ?
C13 C12 C17 C16 -0.6(4) . . . . ?
C5 C12 C17 C16 -179.9(2) . . . . ?
C15 C16 C17 C12 0.5(5) . . . . ?
C4 C5 C18 C23 -162.08(18) . . . . ?
C12 C5 C18 C23 80.0(2) . . . . ?
C6 C5 C18 C23 -44.3(2) . . . . ?
C4 C5 C18 C19 21.5(2) . . . . ?
C12 C5 C18 C19 -96.4(2) . . . . ?
C6 C5 C18 C19 139.25(18) . . . . ?
C23 C18 C19 C20 -1.2(3) . . . . ?
C5 C18 C19 C20 175.34(18) . . . . ?
C18 C19 C20 C21 0.1(3) . . . . ?
C19 C20 C21 C22 0.9(3) . . . . ?
C20 C21 C22 C23 -0.9(4) . . . . ?
C19 C18 C23 C22 1.2(3) . . . . ?
C5 C18 C23 C22 -175.4(2) . . . . ?
C21 C22 C23 C18 -0.2(4) . . . . ?
C2 C1 C24 C25 -0.7(3) . . . . ?
C1 C24 C25 N2 0.6(3) . . . . ?
C1 C24 C25 C26 179.19(17) . . . . ?
C27 C28 C29 C34 128.87(18) . . . . ?
C35 C28 C29 C34 9.3(2) . . . . ?
C41 C28 C29 C34 -112.32(19) . . . . ?
C27 C28 C29 C30 -53.0(2) . . . . ?
C35 C28 C29 C30 -172.60(17) . . . . ?
C41 C28 C29 C30 65.8(2) . . . . ?
C34 C29 C30 C31 1.3(3) . . . . ?
C28 C29 C30 C31 -176.87(19) . . . . ?
C29 C30 C31 C32 -1.4(3) . . . . ?
C30 C31 C32 C33 0.3(3) . . . . ?
C31 C32 C33 C34 0.9(3) . . . . ?
C30 C29 C34 C33 -0.1(3) . . . . ?
C28 C29 C34 C33 177.95(17) . . . . ?
C32 C33 C34 C29 -1.0(3) . . . . ?
C27 C28 C35 C36 -24.5(2) . . . . ?
C29 C28 C35 C36 93.5(2) . . . . ?
C41 C28 C35 C36 -144.26(18) . . . . ?
C27 C28 C35 C40 156.04(17) . . . . ?
C29 C28 C35 C40 -86.0(2) . . . . ?
C41 C28 C35 C40 36.3(2) . . . . ?
C40 C35 C36 C37 -1.0(3) . . . . ?
C28 C35 C36 C37 179.5(2) . . . . ?
C35 C36 C37 C38 0.0(4) . . . . ?
C36 C37 C38 C39 1.6(4) . . . . ?
C37 C38 C39 C40 -2.3(4) . . . . ?
C38 C39 C40 C35 1.3(4) . . . . ?
C36 C35 C40 C39 0.3(3) . . . . ?
C28 C35 C40 C39 179.81(19) . . . . ?
C27 C28 C41 C42 140.70(19) . . . . ?
C35 C28 C41 C42 -99.5(2) . . . . ?
C29 C28 C41 C42 23.5(2) . . . . ?
C27 C28 C41 C46 -42.9(2) . . . . ?
C35 C28 C41 C46 76.9(2) . . . . ?
C29 C28 C41 C46 -160.05(16) . . . . ?
C46 C41 C42 C43 0.3(3) . . . . ?
C28 C41 C42 C43 176.74(19) . . . . ?
C41 C42 C43 C44 0.3(4) . . . . ?
C42 C43 C44 C45 -1.0(4) . . . . ?
C43 C44 C45 C46 1.2(4) . . . . ?
C42 C41 C46 C45 -0.1(3) . . . . ?
C28 C41 C46 C45 -176.68(18) . . . . ?
C44 C45 C46 C41 -0.6(3) . . . . ?
C1 C2 N1 N2 1.2(3) . . . . ?
C3 C2 N1 N2 -179.63(16) . . . . ?
C2 N1 N2 C25 -1.3(3) . . . . ?
C24 C25 N2 N1 0.5(3) . . . . ?
C26 C25 N2 N1 -178.24(16) . . . . ?

loop_
_cod_related_entry_id
_cod_related_entry_database
_cod_related_entry_code
1 ChemSpider 30659067
